data_4111598
loop_
_publ_author_name
'Dragoslav Vidovic'
'Jennifer A. Moore'
'Jamie N. Jones'
'Alan H. Cowley'

_publ_contact_author_address
;
   Department of Chemistry and Biochemistry
   University of Texas-Austin
   1 University Station, A5300
   Austin, TX 78701
   USA     
;
_publ_contact_author_email cowley@mail.utexas.edu
_publ_contact_author_fax 512-471-6822
_publ_contact_author_name
;
Alan H. Cowley
;
_publ_contact_author_phone 512-471-6591
_publ_section_title
;
 Synthesis and Characterization of a Coordinated Oxoborane: Lewis Acid
 Stabilization of a Boron-Oxygen Double Bond
;
_journal_name_full 'Journal of the American Chemical Society'
_journal_page_first 4566
_journal_page_last 4567
_journal_paper_doi 10.1021/ja0507564
_journal_volume 127
_journal_year 2005
_chemical_formula_moiety 'C17 H7 Al B Cl3 F10 N2 O'
_chemical_formula_sum 'C17 H7 Al B Cl3 F10 N2 O'
_chemical_formula_weight 589.39
_chemical_name_systematic
;
 ?
;
_space_group_IT_number 14
_symmetry_cell_setting monoclinic
_symmetry_space_group_name_Hall '-P 2ybc'
_symmetry_space_group_name_H-M 'P 1 21/c 1'
_atom_sites_solution_hydrogens geom
_atom_sites_solution_primary direct
_atom_sites_solution_secondary difmap
_audit_creation_method
;
manual editing of the .cif file 
created by SHELXTL Ver. 6.10 
;
_cell_angle_alpha 90.000(5)
_cell_angle_beta 104.744(5)
_cell_angle_gamma 90.000(5)
_cell_formula_units_Z 4
_cell_length_a 11.110(5)
_cell_length_b 13.318(5)
_cell_length_c 15.211(5)
_cell_measurement_temperature 153(2)
_cell_measurement_theta_max 55.00
_cell_measurement_theta_min 4.00
_cell_volume 2176.6(15)
_computing_cell_refinement 'Collect software, Nonius B.V. 1998'
_computing_data_collection 'Collect software, Nonius B.V. 1998'
_computing_data_reduction 'DENZO and Scalepack (Otwinoski and Minor, 1997)'
_computing_molecular_graphics 'XP SHELXTL/PC, Siemens Analytical'
_computing_structure_refinement 'XL SHELXTL/PC, Siemens Analytical'
_computing_structure_solution
;
SIR97 - Altomare A., Burla M.C., Camalli M., Cascarano G.L., Giacovazzo C., 
Guagliardi A., Moliterni A.G.G., Polidori G.,Spagna R.
;
_diffrn_ambient_temperature 153(2)
_diffrn_measured_fraction_theta_full 27.50
_diffrn_measured_fraction_theta_max 27.5
_diffrn_measurement_device_type 'Nonius Kappa CCD'
_diffrn_measurement_method \w-scan
_diffrn_radiation_monochromator graphite
_diffrn_radiation_source 'fine-focus sealed tube'
_diffrn_radiation_type MoK\a
_diffrn_radiation_wavelength 0.71069
_diffrn_reflns_av_R_equivalents 0.0234
_diffrn_reflns_av_unetI/netI 0.0264
_diffrn_reflns_limit_h_max 14
_diffrn_reflns_limit_h_min -14
_diffrn_reflns_limit_k_max 13
_diffrn_reflns_limit_k_min -17
_diffrn_reflns_limit_l_max 19
_diffrn_reflns_limit_l_min -19
_diffrn_reflns_number 14773
_diffrn_reflns_theta_full 27.5
_diffrn_reflns_theta_max 27.5
_diffrn_reflns_theta_min 2.93
_exptl_absorpt_coefficient_mu 0.562
_exptl_absorpt_correction_T_max 0.0
_exptl_absorpt_correction_T_min 0.0
_exptl_absorpt_correction_type none
_exptl_crystal_colour colorless
_exptl_crystal_density_diffrn 1.799
_exptl_crystal_density_method none
_exptl_crystal_description block
_exptl_crystal_F_000 1160
_exptl_crystal_size_max 0.60
_exptl_crystal_size_mid 0.40
_exptl_crystal_size_min 0.35
_refine_diff_density_max 0.32
_refine_diff_density_min -0.274
_refine_diff_density_rms 0.066
_refine_ls_extinction_coef 0.0060(8)
_refine_ls_extinction_expression Fc^*^=kFc[1+0.001xFc^2^\l^3^/sin(2\q)]^-1/4^
_refine_ls_extinction_method none
_refine_ls_goodness_of_fit_ref 1.065
_refine_ls_hydrogen_treatment mixed
_refine_ls_matrix_type full
_refine_ls_number_parameters 319
_refine_ls_number_reflns 4988
_refine_ls_number_restraints 0
_refine_ls_restrained_S_all 1.065
_refine_ls_R_factor_all 0.0392
_refine_ls_R_factor_gt 0.0302
_refine_ls_shift/su_max 0.001
_refine_ls_shift/su_mean 0
_refine_ls_structure_factor_coef Fsqd
_refine_ls_weighting_details 'calc w=1/[\s^2^(Fo^2^)+(0.0366P)^2^+1.0085P] where P=(Fo^2^+2Fc^2^)/3'
_refine_ls_weighting_scheme calc
_refine_ls_wR_factor_gt 0.0749
_refine_ls_wR_factor_ref 0.0792
_reflns_number_gt 4255
_reflns_number_total 4988
_reflns_threshold_expression >2sigma(I)
_cod_data_source_file ja0507564si20050204_031032.cif
_cod_data_source_block ccddvjm005
_cod_database_code 4111598

loop_
_symmetry_equiv_pos_as_xyz
'x, y, z'
'-x, y+1/2, -z+1/2'
'-x, -y, -z'
'x, -y-1/2, z-1/2'

loop_
_atom_site_label
_atom_site_type_symbol
_atom_site_fract_x
_atom_site_fract_y
_atom_site_fract_z
_atom_site_U_iso_or_equiv
_atom_site_adp_type
_atom_site_occupancy
_atom_site_symmetry_multiplicity
_atom_site_calc_flag
C1 C 0.79085(15) 0.19286(13) 0.08562(13) 0.0238(3) Uani 1 1 d
C2 C 0.67201(14) 0.24435(11) 0.08733(11) 0.0193(3) Uani 1 1 d
C3 C 0.56223(14) 0.21931(12) 0.02426(11) 0.0209(3) Uani 1 1 d
C4 C 0.44920(14) 0.26571(11) 0.02069(10) 0.0194(3) Uani 1 1 d
C5 C 0.33490(16) 0.24224(14) -0.05205(12) 0.0256(3) Uani 1 1 d
C6 C 0.32925(13) 0.38415(12) 0.08509(10) 0.0193(3) Uani 1 1 d
C7 C 0.30963(14) 0.48332(12) 0.05757(10) 0.0199(3) Uani 1 1 d
C8 C 0.20315(15) 0.53407(13) 0.06248(11) 0.0225(3) Uani 1 1 d
C9 C 0.11589(14) 0.48627(13) 0.09774(11) 0.0228(3) Uani 1 1 d
C10 C 0.13327(14) 0.38748(13) 0.12514(12) 0.0248(3) Uani 1 1 d
C11 C 0.23887(15) 0.33684(12) 0.11862(12) 0.0235(3) Uani 1 1 d
C12 C 0.78030(14) 0.34858(12) 0.21620(11) 0.0203(3) Uani 1 1 d
C13 C 0.84423(14) 0.28664(13) 0.28597(12) 0.0246(3) Uani 1 1 d
C14 C 0.94340(16) 0.32242(14) 0.35347(12) 0.0299(4) Uani 1 1 d
C15 C 0.97814(15) 0.42200(15) 0.35335(12) 0.0308(4) Uani 1 1 d
C16 C 0.91612(16) 0.48482(13) 0.28505(13) 0.0277(4) Uani 1 1 d
C17 C 0.81851(14) 0.44794(12) 0.21700(11) 0.0224(3) Uani 1 1 d
B1 B 0.55381(16) 0.36624(13) 0.15588(12) 0.0196(3) Uani 1 1 d
F1 F 0.39453(9) 0.53086(7) 0.02445(7) 0.0254(2) Uani 1 1 d
F2 F 0.18402(10) 0.62822(8) 0.03166(7) 0.0317(2) Uani 1 1 d
F3 F 0.01256(9) 0.53473(8) 0.10359(7) 0.0304(2) Uani 1 1 d
F4 F 0.04831(10) 0.34137(8) 0.15973(8) 0.0369(3) Uani 1 1 d
F5 F 0.25323(10) 0.24174(8) 0.14593(8) 0.0353(3) Uani 1 1 d
F6 F 0.81083(9) 0.19035(8) 0.28861(7) 0.0314(2) Uani 1 1 d
F7 F 1.00472(10) 0.26109(10) 0.41973(8) 0.0438(3) Uani 1 1 d
F8 F 1.07277(11) 0.45669(10) 0.41921(8) 0.0460(3) Uani 1 1 d
F9 F 0.94946(10) 0.58136(8) 0.28418(8) 0.0387(3) Uani 1 1 d
F10 F 0.76030(9) 0.51055(7) 0.15114(7) 0.0285(2) Uani 1 1 d
Al1 Al 0.51460(4) 0.52202(3) 0.28930(3) 0.01976(12) Uani 1 1 d
Cl1 Cl 0.66318(4) 0.51952(3) 0.40993(3) 0.03214(12) Uani 1 1 d
Cl2 Cl 0.49298(4) 0.66480(3) 0.22269(3) 0.02876(12) Uani 1 1 d
Cl3 Cl 0.34250(4) 0.48390(3) 0.31976(3) 0.02931(12) Uani 1 1 d
O1 O 0.54975(10) 0.43390(9) 0.21698(8) 0.0247(3) Uani 1 1 d
N1 N 0.44436(11) 0.33553(10) 0.08460(9) 0.0183(3) Uani 1 1 d
N2 N 0.66987(12) 0.31655(10) 0.15027(9) 0.0183(3) Uani 1 1 d
H7 H 0.5645(18) 0.1716(15) -0.0175(14) 0.025(5) Uiso 1 1 d
H6 H 0.858(2) 0.2380(16) 0.1007(14) 0.031(5) Uiso 1 1 d
H4 H 0.784(2) 0.1644(18) 0.0273(18) 0.044(6) Uiso 1 1 d
H1 H 0.355(2) 0.196(2) -0.0963(17) 0.049(7) Uiso 1 1 d
H5 H 0.804(2) 0.1409(18) 0.1287(17) 0.044(6) Uiso 1 1 d
H2 H 0.298(3) 0.302(2) -0.0790(18) 0.058(7) Uiso 1 1 d
H3 H 0.276(2) 0.211(2) -0.0278(17) 0.051(7) Uiso 1 1 d

loop_
_atom_site_aniso_label
_atom_site_aniso_U_11
_atom_site_aniso_U_22
_atom_site_aniso_U_33
_atom_site_aniso_U_23
_atom_site_aniso_U_13
_atom_site_aniso_U_12
C1 0.0203(8) 0.0212(8) 0.0315(9) -0.0003(7) 0.0098(7) 0.0007(6)
C2 0.0203(7) 0.0157(7) 0.0237(8) 0.0016(6) 0.0088(6) 0.0001(6)
C3 0.0222(7) 0.0190(7) 0.0222(8) -0.0049(6) 0.0068(6) 0.0001(6)
C4 0.0207(7) 0.0179(7) 0.0199(7) -0.0005(6) 0.0055(6) -0.0021(6)
C5 0.0227(8) 0.0253(9) 0.0257(8) -0.0046(7) 0.0007(7) -0.0006(7)
C6 0.0143(7) 0.0224(8) 0.0208(7) -0.0037(6) 0.0033(6) 0.0002(6)
C7 0.0169(7) 0.0247(8) 0.0183(7) -0.0006(6) 0.0046(6) -0.0013(6)
C8 0.0218(7) 0.0240(8) 0.0201(8) 0.0022(6) 0.0022(6) 0.0045(6)
C9 0.0141(7) 0.0304(9) 0.0232(8) -0.0029(6) 0.0033(6) 0.0042(6)
C10 0.0159(7) 0.0290(9) 0.0304(9) -0.0015(7) 0.0074(6) -0.0048(6)
C11 0.0199(7) 0.0200(8) 0.0303(8) -0.0004(6) 0.0056(6) -0.0009(6)
C12 0.0135(7) 0.0249(8) 0.0223(8) -0.0022(6) 0.0043(6) -0.0016(6)
C13 0.0185(7) 0.0262(8) 0.0280(8) 0.0025(7) 0.0040(6) -0.0022(6)
C14 0.0201(8) 0.0376(10) 0.0287(9) 0.0074(7) 0.0000(7) -0.0014(7)
C15 0.0179(7) 0.0418(10) 0.0290(9) -0.0038(8) -0.0009(7) -0.0089(7)
C16 0.0223(8) 0.0265(9) 0.0344(9) -0.0050(7) 0.0075(7) -0.0079(6)
C17 0.0174(7) 0.0239(8) 0.0254(8) -0.0003(6) 0.0047(6) 0.0004(6)
B1 0.0169(8) 0.0202(8) 0.0219(8) -0.0007(7) 0.0054(6) -0.0007(6)
F1 0.0228(5) 0.0272(5) 0.0289(5) 0.0046(4) 0.0116(4) -0.0001(4)
F2 0.0335(5) 0.0273(5) 0.0364(6) 0.0111(4) 0.0127(5) 0.0121(4)
F3 0.0176(5) 0.0377(6) 0.0366(6) -0.0008(4) 0.0080(4) 0.0091(4)
F4 0.0227(5) 0.0362(6) 0.0579(7) 0.0025(5) 0.0215(5) -0.0044(4)
F5 0.0288(5) 0.0208(5) 0.0599(7) 0.0076(5) 0.0178(5) 0.0004(4)
F6 0.0270(5) 0.0256(5) 0.0375(6) 0.0085(4) 0.0010(4) -0.0043(4)
F7 0.0300(6) 0.0504(7) 0.0402(6) 0.0166(5) -0.0108(5) -0.0062(5)
F8 0.0313(6) 0.0559(8) 0.0400(7) -0.0023(6) -0.0106(5) -0.0179(5)
F9 0.0351(6) 0.0288(6) 0.0478(7) -0.0056(5) 0.0023(5) -0.0137(5)
F10 0.0277(5) 0.0222(5) 0.0324(5) 0.0039(4) 0.0018(4) -0.0017(4)
Al1 0.0211(2) 0.0185(2) 0.0192(2) -0.00174(17) 0.00422(18) 0.00126(17)
Cl1 0.0370(2) 0.0297(2) 0.0232(2) -0.00116(16) -0.00430(17) -0.00005(17)
Cl2 0.0329(2) 0.0238(2) 0.0296(2) 0.00529(16) 0.00788(17) 0.00182(16)
Cl3 0.0301(2) 0.0277(2) 0.0346(2) 0.00079(16) 0.01643(18) 0.00045(16)
O1 0.0194(5) 0.0268(6) 0.0272(6) -0.0085(5) 0.0045(5) 0.0012(4)
N1 0.0141(6) 0.0193(6) 0.0217(6) -0.0016(5) 0.0051(5) 0.0011(5)
N2 0.0150(6) 0.0188(6) 0.0207(6) -0.0007(5) 0.0038(5) -0.0009(5)

loop_
_atom_type_symbol
_atom_type_description
_atom_type_scat_dispersion_real
_atom_type_scat_dispersion_imag
_atom_type_scat_source
C C 0.0033 0.0016 'International Tables Vol C Tables 4.2.6.8 and 6.1.1.4'
H H 0.0000 0.0000 'International Tables Vol C Tables 4.2.6.8 and 6.1.1.4'
N N 0.0061 0.0033 'International Tables Vol C Tables 4.2.6.8 and 6.1.1.4'
F F 0.0171 0.0103 'International Tables Vol C Tables 4.2.6.8 and 6.1.1.4'
Al Al 0.0645 0.0514 'International Tables Vol C Tables 4.2.6.8 and 6.1.1.4'

loop_
_geom_angle_atom_site_label_1
_geom_angle_atom_site_label_2
_geom_angle_atom_site_label_3
_geom_angle
C2 C1 H6 110.6(13)
C2 C1 H4 110.0(15)
H6 C1 H4 110.5(19)
C2 C1 H5 108.1(14)
H6 C1 H5 108.9(19)
H4 C1 H5 109(2)
N2 C2 C3 119.12(14)
N2 C2 C1 120.67(14)
C3 C2 C1 120.21(14)
C2 C3 C4 123.20(15)
C2 C3 H7 118.6(13)
C4 C3 H7 118.2(13)
N1 C4 C3 118.53(14)
N1 C4 C5 119.64(14)
C3 C4 C5 121.82(14)
C4 C5 H1 109.9(14)
C4 C5 H2 110.1(17)
H1 C5 H2 113(2)
C4 C5 H3 110.7(16)
H1 C5 H3 108(2)
H2 C5 H3 106(2)
C11 C6 C7 118.09(14)
C11 C6 N1 121.74(15)
C7 C6 N1 120.01(13)
F1 C7 C8 119.01(14)
F1 C7 C6 119.58(14)
C8 C7 C6 121.40(15)
F2 C8 C7 120.13(15)
F2 C8 C9 120.35(14)
C7 C8 C9 119.50(15)
F3 C9 C10 119.74(15)
F3 C9 C8 120.21(15)
C10 C9 C8 120.02(15)
F4 C10 C11 120.08(16)
F4 C10 C9 119.82(15)
C11 C10 C9 120.09(15)
F5 C11 C10 118.69(15)
F5 C11 C6 120.45(14)
C10 C11 C6 120.86(15)
C13 C12 C17 117.63(15)
C13 C12 N2 122.45(14)
C17 C12 N2 119.58(14)
F6 C13 C14 118.79(15)
F6 C13 C12 120.03(14)
C14 C13 C12 121.18(16)
F7 C14 C15 119.81(16)
F7 C14 C13 120.24(16)
C15 C14 C13 119.94(16)
F8 C15 C16 120.24(17)
F8 C15 C14 119.84(17)
C16 C15 C14 119.92(16)
F9 C16 C15 120.34(16)
F9 C16 C17 119.94(16)
C15 C16 C17 119.72(16)
F10 C17 C16 118.46(15)
F10 C17 C12 119.95(14)
C16 C17 C12 121.60(15)
O1 B1 N1 123.19(14)
O1 B1 N2 122.84(14)
N1 B1 N2 113.94(14)
O1 Al1 Cl1 106.71(5)
O1 Al1 Cl2 108.66(5)
Cl1 Al1 Cl2 112.97(3)
O1 Al1 Cl3 109.72(5)
Cl1 Al1 Cl3 110.39(4)
Cl2 Al1 Cl3 108.33(3)
B1 O1 Al1 169.22(11)
C4 N1 C6 120.73(12)
C4 N1 B1 123.00(13)
C6 N1 B1 116.27(13)
C2 N2 C12 122.39(13)
C2 N2 B1 122.07(13)
C12 N2 B1 115.53(13)

loop_
_geom_bond_atom_site_label_1
_geom_bond_atom_site_label_2
_geom_bond_distance
C1 C2 1.494(2)
C1 H6 0.94(2)
C1 H4 0.95(3)
C1 H5 0.94(2)
C2 N2 1.361(2)
C2 C3 1.387(2)
C3 C4 1.388(2)
C3 H7 0.90(2)
C4 N1 1.356(2)
C4 C5 1.490(2)
C5 H1 0.98(3)
C5 H2 0.94(3)
C5 H3 0.93(3)
C6 C11 1.388(2)
C6 C7 1.386(2)
C6 N1 1.4352(19)
C7 F1 1.3364(18)
C7 C8 1.381(2)
C8 F2 1.337(2)
C8 C9 1.377(2)
C9 F3 1.3395(18)
C9 C10 1.379(2)
C10 F4 1.3409(19)
C10 C11 1.379(2)
C11 F5 1.330(2)
C12 C13 1.388(2)
C12 C17 1.389(2)
C12 N2 1.438(2)
C13 F6 1.338(2)
C13 C14 1.385(2)
C14 F7 1.341(2)
C14 C15 1.381(3)
C15 F8 1.336(2)
C15 C16 1.375(3)
C16 F9 1.339(2)
C16 C17 1.385(2)
C17 F10 1.3368(19)
B1 O1 1.304(2)
B1 N1 1.466(2)
B1 N2 1.471(2)
Al1 O1 1.7200(13)
Al1 Cl1 2.1333(9)
Al1 Cl2 2.1392(9)
Al1 Cl3 2.1399(10)

loop_
_geom_torsion_atom_site_label_1
_geom_torsion_atom_site_label_2
_geom_torsion_atom_site_label_3
_geom_torsion_atom_site_label_4
_geom_torsion
N2 C2 C3 C4 1.2(2)
C1 C2 C3 C4 -178.49(15)
C2 C3 C4 N1 -3.3(2)
C2 C3 C4 C5 175.49(16)
C11 C6 C7 F1 -179.60(14)
N1 C6 C7 F1 4.8(2)
C11 C6 C7 C8 -0.4(2)
N1 C6 C7 C8 -176.01(14)
F1 C7 C8 F2 2.2(2)
C6 C7 C8 F2 -176.97(14)
F1 C7 C8 C9 -179.05(14)
C6 C7 C8 C9 1.8(2)
F2 C8 C9 F3 -1.7(2)
C7 C8 C9 F3 179.50(14)
F2 C8 C9 C10 176.71(15)
C7 C8 C9 C10 -2.1(2)
F3 C9 C10 F4 -1.8(2)
C8 C9 C10 F4 179.75(15)
F3 C9 C10 C11 179.45(15)
C8 C9 C10 C11 1.0(3)
F4 C10 C11 F5 1.0(2)
C9 C10 C11 F5 179.73(15)
F4 C10 C11 C6 -178.39(15)
C9 C10 C11 C6 0.4(3)
C7 C6 C11 F5 -179.99(14)
N1 C6 C11 F5 -4.5(2)
C7 C6 C11 C10 -0.6(2)
N1 C6 C11 C10 174.85(15)
C17 C12 C13 F6 179.72(14)
N2 C12 C13 F6 6.5(2)
C17 C12 C13 C14 -0.6(2)
N2 C12 C13 C14 -173.86(15)
F6 C13 C14 F7 0.3(3)
C12 C13 C14 F7 -179.31(16)
F6 C13 C14 C15 -178.69(16)
C12 C13 C14 C15 1.7(3)
F7 C14 C15 F8 0.1(3)
C13 C14 C15 F8 179.10(16)
F7 C14 C15 C16 179.44(16)
C13 C14 C15 C16 -1.5(3)
F8 C15 C16 F9 -0.4(3)
C14 C15 C16 F9 -179.74(17)
F8 C15 C16 C17 179.77(16)
C14 C15 C16 C17 0.4(3)
F9 C16 C17 F10 0.5(2)
C15 C16 C17 F10 -179.62(15)
F9 C16 C17 C12 -179.22(15)
C15 C16 C17 C12 0.6(3)
C13 C12 C17 F10 179.75(14)
N2 C12 C17 F10 -6.8(2)
C13 C12 C17 C16 -0.5(2)
N2 C12 C17 C16 172.91(15)
N1 B1 O1 Al1 8.1(8)
N2 B1 O1 Al1 -174.3(5)
Cl1 Al1 O1 B1 153.6(6)
Cl2 Al1 O1 B1 -84.3(7)
Cl3 Al1 O1 B1 33.9(7)
C3 C4 N1 C6 -178.67(14)
C5 C4 N1 C6 2.5(2)
C3 C4 N1 B1 1.7(2)
C5 C4 N1 B1 -177.12(15)
C11 C6 N1 C4 78.0(2)
C7 C6 N1 C4 -106.64(17)
C11 C6 N1 B1 -102.38(18)
C7 C6 N1 B1 73.02(19)
O1 B1 N1 C4 179.43(15)
N2 B1 N1 C4 1.6(2)
O1 B1 N1 C6 -0.2(2)
N2 B1 N1 C6 -178.04(13)
C3 C2 N2 C12 -178.23(14)
C1 C2 N2 C12 1.5(2)
C3 C2 N2 B1 2.5(2)
C1 C2 N2 B1 -177.83(14)
C13 C12 N2 C2 -68.0(2)
C17 C12 N2 C2 118.89(17)
C13 C12 N2 B1 111.34(17)
C17 C12 N2 B1 -61.75(19)
O1 B1 N2 C2 178.44(15)
N1 B1 N2 C2 -3.7(2)
O1 B1 N2 C12 -0.9(2)
N1 B1 N2 C12 176.92(13)
